data_7019010
loop_
_publ_author_name
'Less, Robert J.'
'Guan, Bihan'
'Muresan, Nicoleta M.'
'McPartlin, Mary'
'Reisner, Erwin'
'Wilson, Thomas C.'
'Wright, Dominic S.'

_publ_section_title
;
 Group 11 complexes containing the [C5(CN)5]&#x2212; ligand;
 &#x2018;coordination-analogues&#x2019; of molecular organometallic
 systems
;
_journal_issue 19
_journal_name_full 'Dalton Transactions'
_journal_page_first 5919
_journal_paper_doi 10.1039/c2dt30274h
_journal_volume 41
_journal_year 2012
_chemical_formula_moiety 'C36 H30 Au P2 1+, C10 N5 1-'
_chemical_formula_sum 'C46 H30 Au N5 P2'
_chemical_formula_weight 911.66
_chemical_name_systematic
;
?
;
_space_group_IT_number 2
_symmetry_cell_setting triclinic
_symmetry_space_group_name_Hall '-P 1'
_symmetry_space_group_name_H-M 'P -1'
_atom_sites_solution_hydrogens geom
_atom_sites_solution_primary direct
_atom_sites_solution_secondary difmap
_audit_creation_method SHELXL-97
_cell_angle_alpha 69.145(1)
_cell_angle_beta 81.391(1)
_cell_angle_gamma 69.918(1)
_cell_formula_units_Z 2
_cell_length_a 11.3138(2)
_cell_length_b 12.4831(2)
_cell_length_c 15.4936(4)
_cell_measurement_reflns_used 26362
_cell_measurement_temperature 180(2)
_cell_measurement_theta_max 32.03
_cell_measurement_theta_min 1.00
_cell_volume 1919.56(7)
_computing_cell_refinement 'HKL Scalepack (Otwinowski & Minor 1997)'
_computing_data_collection 'Collect (Nonius B.V. 1998)'
_computing_data_reduction
;
HKL Denzo and Scalepack (Otwinowski & Minor 1997)
;
_computing_publication_material 'SHELXL-97 (Sheldrick 1997)'
_computing_structure_refinement 'SHELXL-97 (Sheldrick 1997)'
_computing_structure_solution 'SIR-92 (Altomare et al. 1994)'
_diffrn_ambient_temperature 180(2)
_diffrn_measured_fraction_theta_full 0.990
_diffrn_measured_fraction_theta_max 0.990
_diffrn_measurement_device_type 'Nonius Kappa CCD'
_diffrn_measurement_method 'Thin slice \w and \f scans'
_diffrn_radiation_source 'fine-focus sealed tube'
_diffrn_radiation_type MoK\a
_diffrn_radiation_wavelength 0.71073
_diffrn_reflns_av_R_equivalents 0.0645
_diffrn_reflns_av_sigmaI/netI 0.0820
_diffrn_reflns_limit_h_max 15
_diffrn_reflns_limit_h_min -16
_diffrn_reflns_limit_k_max 18
_diffrn_reflns_limit_k_min -18
_diffrn_reflns_limit_l_max 23
_diffrn_reflns_limit_l_min -23
_diffrn_reflns_number 29144
_diffrn_reflns_theta_full 32.03
_diffrn_reflns_theta_max 32.03
_diffrn_reflns_theta_min 3.58
_exptl_absorpt_coefficient_mu 3.956
_exptl_absorpt_correction_T_max 0.931
_exptl_absorpt_correction_T_min 0.692
_exptl_absorpt_correction_type multi-scan
_exptl_absorpt_process_details
;
multi-scan from symmetry-related measurements
Sortav (Blessing 1995)
;
_exptl_crystal_colour colourless
_exptl_crystal_density_diffrn 1.577
_exptl_crystal_density_method 'not measured'
_exptl_crystal_description block
_exptl_crystal_F_000 900
_exptl_crystal_size_max 0.23
_exptl_crystal_size_mid 0.10
_exptl_crystal_size_min 0.02
_refine_diff_density_max 1.262
_refine_diff_density_min -1.306
_refine_diff_density_rms 0.150
_refine_ls_extinction_method none
_refine_ls_goodness_of_fit_ref 1.026
_refine_ls_hydrogen_treatment constr
_refine_ls_matrix_type full
_refine_ls_number_parameters 487
_refine_ls_number_reflns 13234
_refine_ls_number_restraints 0
_refine_ls_restrained_S_all 1.026
_refine_ls_R_factor_all 0.0774
_refine_ls_R_factor_gt 0.0489
_refine_ls_shift/su_max 0.000
_refine_ls_shift/su_mean 0.000
_refine_ls_structure_factor_coef Fsqd
_refine_ls_weighting_details 'calc w=1/[\s^2^(Fo^2^)+(0.0242P)^2^+3.7216P] where P=(Fo^2^+2Fc^2^)/3'
_refine_ls_weighting_scheme calc
_refine_ls_wR_factor_gt 0.0905
_refine_ls_wR_factor_ref 0.1012
_reflns_number_gt 10043
_reflns_number_total 13234
_reflns_threshold_expression >2sigma(I)
_cod_data_source_file c2dt30274h.txt
_cod_data_source_block dw1164
_cod_original_sg_symbol_H-M P-1
_cod_database_code 7019010

loop_
_symmetry_equiv_pos_as_xyz
'x, y, z'
'-x, -y, -z'

loop_
_atom_site_label
_atom_site_type_symbol
_atom_site_fract_x
_atom_site_fract_y
_atom_site_fract_z
_atom_site_U_iso_or_equiv
_atom_site_adp_type
_atom_site_occupancy
_atom_site_symmetry_multiplicity
_atom_site_calc_flag
_atom_site_refinement_flags
Au1 Au 0.249456(15) 0.354460(14) -0.208494(12) 0.02806(5) Uani 1 1 d .
P1 P 0.44584(9) 0.37768(9) -0.21729(7) 0.0250(2) Uani 1 1 d .
P2 P 0.04300(9) 0.36017(9) -0.20868(7) 0.0240(2) Uani 1 1 d .
C31 C 0.5505(4) 0.3232(3) -0.3049(3) 0.0266(8) Uani 1 1 d .
C32 C 0.5033(4) 0.3610(4) -0.3925(3) 0.0335(9) Uani 1 1 d .
H32 H 0.4178 0.4094 -0.4032 0.040 Uiso 1 1 calc R
C33 C 0.5783(5) 0.3293(4) -0.4638(3) 0.0411(11) Uani 1 1 d .
H33 H 0.5450 0.3561 -0.5234 0.049 Uiso 1 1 calc R
C34 C 0.7034(5) 0.2578(4) -0.4481(3) 0.0411(11) Uani 1 1 d .
H34 H 0.7564 0.2359 -0.4968 0.049 Uiso 1 1 calc R
C35 C 0.7496(4) 0.2191(4) -0.3610(3) 0.0374(10) Uani 1 1 d .
H35 H 0.8346 0.1695 -0.3500 0.045 Uiso 1 1 calc R
C36 C 0.6748(4) 0.2508(4) -0.2899(3) 0.0311(9) Uani 1 1 d .
H36 H 0.7083 0.2231 -0.2303 0.037 Uiso 1 1 calc R
C41 C 0.5274(4) 0.3008(4) -0.1090(3) 0.0276(8) Uani 1 1 d .
C42 C 0.5542(5) 0.1759(4) -0.0720(3) 0.0362(10) Uani 1 1 d .
H42 H 0.5305 0.1340 -0.1035 0.043 Uiso 1 1 calc R
C43 C 0.6155(5) 0.1128(4) 0.0107(3) 0.0429(12) Uani 1 1 d .
H43 H 0.6352 0.0275 0.0353 0.051 Uiso 1 1 calc R
C44 C 0.6481(5) 0.1737(5) 0.0577(3) 0.0436(12) Uani 1 1 d .
H44 H 0.6897 0.1301 0.1147 0.052 Uiso 1 1 calc R
C45 C 0.6206(5) 0.2969(5) 0.0225(3) 0.0467(13) Uani 1 1 d .
H45 H 0.6424 0.3383 0.0555 0.056 Uiso 1 1 calc R
C46 C 0.5609(5) 0.3614(4) -0.0613(3) 0.0380(10) Uani 1 1 d .
H46 H 0.5431 0.4465 -0.0859 0.046 Uiso 1 1 calc R
C51 C 0.4361(4) 0.5355(4) -0.2513(3) 0.0272(8) Uani 1 1 d .
C52 C 0.5449(4) 0.5695(4) -0.2705(3) 0.0342(9) Uani 1 1 d .
H52 H 0.6251 0.5095 -0.2648 0.041 Uiso 1 1 calc R
C53 C 0.5368(5) 0.6903(4) -0.2978(3) 0.0414(11) Uani 1 1 d .
H53 H 0.6113 0.7129 -0.3109 0.050 Uiso 1 1 calc R
C54 C 0.4203(5) 0.7778(4) -0.3059(4) 0.0427(11) Uani 1 1 d .
H54 H 0.4147 0.8605 -0.3239 0.051 Uiso 1 1 calc R
C55 C 0.3122(5) 0.7450(4) -0.2879(4) 0.0399(11) Uani 1 1 d .
H55 H 0.2322 0.8053 -0.2944 0.048 Uiso 1 1 calc R
C56 C 0.3199(4) 0.6233(4) -0.2601(3) 0.0307(9) Uani 1 1 d .
H56 H 0.2452 0.6011 -0.2472 0.037 Uiso 1 1 calc R
C61 C 0.0193(4) 0.2167(3) -0.1896(3) 0.0262(8) Uani 1 1 d .
C62 C -0.0598(4) 0.1704(4) -0.1190(3) 0.0303(9) Uani 1 1 d .
H62 H -0.1053 0.2149 -0.0794 0.036 Uiso 1 1 calc R
C63 C -0.0720(5) 0.0584(4) -0.1069(3) 0.0381(10) Uani 1 1 d .
H63 H -0.1252 0.0264 -0.0585 0.046 Uiso 1 1 calc R
C64 C -0.0072(5) -0.0061(4) -0.1647(3) 0.0388(11) Uani 1 1 d .
H64 H -0.0148 -0.0829 -0.1556 0.047 Uiso 1 1 calc R
C65 C 0.0684(5) 0.0409(4) -0.2355(3) 0.0398(11) Uani 1 1 d .
H65 H 0.1109 -0.0023 -0.2766 0.048 Uiso 1 1 calc R
C66 C 0.0833(4) 0.1515(4) -0.2476(3) 0.0320(9) Uani 1 1 d .
H66 H 0.1375 0.1823 -0.2958 0.038 Uiso 1 1 calc R
C71 C -0.0268(4) 0.4593(4) -0.3186(3) 0.0278(8) Uani 1 1 d .
C72 C 0.0145(5) 0.5584(4) -0.3692(3) 0.0385(10) Uani 1 1 d .
H72 H 0.0837 0.5692 -0.3491 0.046 Uiso 1 1 calc R
C73 C -0.0463(6) 0.6404(4) -0.4486(4) 0.0509(14) Uani 1 1 d .
H73 H -0.0185 0.7078 -0.4830 0.061 Uiso 1 1 calc R
C74 C -0.1461(5) 0.6261(5) -0.4786(3) 0.0517(14) Uani 1 1 d .
H74 H -0.1885 0.6844 -0.5325 0.062 Uiso 1 1 calc R
C75 C -0.1847(5) 0.5268(5) -0.4304(3) 0.0485(13) Uani 1 1 d .
H75 H -0.2517 0.5146 -0.4521 0.058 Uiso 1 1 calc R
C76 C -0.1252(4) 0.4451(4) -0.3502(3) 0.0366(10) Uani 1 1 d .
H76 H -0.1533 0.3777 -0.3164 0.044 Uiso 1 1 calc R
C81 C -0.0560(4) 0.4208(4) -0.1231(3) 0.0259(8) Uani 1 1 d .
C82 C -0.0222(4) 0.3664(4) -0.0304(3) 0.0348(10) Uani 1 1 d .
H82 H 0.0525 0.2998 -0.0138 0.042 Uiso 1 1 calc R
C83 C -0.0961(5) 0.4086(5) 0.0368(3) 0.0412(11) Uani 1 1 d .
H83 H -0.0739 0.3700 0.0998 0.049 Uiso 1 1 calc R
C84 C -0.2036(5) 0.5083(5) 0.0120(3) 0.0424(11) Uani 1 1 d .
H84 H -0.2542 0.5382 0.0582 0.051 Uiso 1 1 calc R
C85 C -0.2373(5) 0.5636(4) -0.0785(4) 0.0404(11) Uani 1 1 d .
H85 H -0.3109 0.6316 -0.0947 0.048 Uiso 1 1 calc R
C86 C -0.1645(4) 0.5206(4) -0.1461(3) 0.0323(9) Uani 1 1 d .
H86 H -0.1884 0.5592 -0.2087 0.039 Uiso 1 1 calc R
N1 N 0.3705(4) 0.1035(3) -0.2078(3) 0.0412(9) Uani 1 1 d .
N2 N 0.4232(4) 0.1473(4) -0.4918(3) 0.0499(11) Uani 1 1 d .
N3 N 0.8351(5) -0.0421(5) -0.5461(3) 0.0672(15) Uani 1 1 d .
N4 N 1.0105(4) -0.2374(4) -0.2722(3) 0.0497(11) Uani 1 1 d .
N5 N 0.7314(4) -0.1434(4) -0.0619(3) 0.0468(10) Uani 1 1 d .
C11 C 0.5761(4) -0.0007(4) -0.2791(3) 0.0296(8) Uani 1 1 d .
C12 C 0.5969(4) 0.0160(4) -0.3737(3) 0.0301(9) Uani 1 1 d .
C13 C 0.7228(4) -0.0471(4) -0.3891(3) 0.0315(9) Uani 1 1 d .
C14 C 0.7806(4) -0.1048(4) -0.3030(3) 0.0319(9) Uani 1 1 d .
C15 C 0.6910(4) -0.0772(4) -0.2343(3) 0.0300(9) Uani 1 1 d .
C21 C 0.4623(4) 0.0553(4) -0.2388(3) 0.0306(9) Uani 1 1 d .
C22 C 0.5018(4) 0.0879(4) -0.4409(3) 0.0344(9) Uani 1 1 d .
C23 C 0.7832(5) -0.0458(4) -0.4766(3) 0.0426(11) Uani 1 1 d .
C24 C 0.9082(4) -0.1773(4) -0.2864(3) 0.0345(9) Uani 1 1 d .
C25 C 0.7126(4) -0.1143(4) -0.1385(3) 0.0331(9) Uani 1 1 d .

loop_
_atom_site_aniso_label
_atom_site_aniso_U_11
_atom_site_aniso_U_22
_atom_site_aniso_U_33
_atom_site_aniso_U_23
_atom_site_aniso_U_13
_atom_site_aniso_U_12
Au1 0.02194(8) 0.02938(8) 0.03396(8) -0.01050(6) -0.00021(5) -0.00954(6)
P1 0.0196(5) 0.0245(5) 0.0306(5) -0.0079(4) -0.0019(4) -0.0072(4)
P2 0.0204(5) 0.0251(5) 0.0277(5) -0.0096(4) -0.0002(4) -0.0081(4)
C31 0.0232(19) 0.0249(18) 0.031(2) -0.0080(16) -0.0005(15) -0.0082(15)
C32 0.036(2) 0.029(2) 0.030(2) -0.0060(17) -0.0088(18) -0.0054(18)
C33 0.055(3) 0.039(2) 0.030(2) -0.0087(19) -0.003(2) -0.017(2)
C34 0.052(3) 0.042(3) 0.035(2) -0.019(2) 0.010(2) -0.020(2)
C35 0.027(2) 0.041(2) 0.045(3) -0.019(2) 0.0034(19) -0.0092(19)
C36 0.026(2) 0.035(2) 0.034(2) -0.0108(18) -0.0033(17) -0.0119(17)
C41 0.0227(19) 0.031(2) 0.030(2) -0.0097(16) 0.0005(15) -0.0100(16)
C42 0.048(3) 0.035(2) 0.025(2) -0.0073(17) 0.0003(19) -0.016(2)
C43 0.058(3) 0.033(2) 0.029(2) -0.0020(18) 0.000(2) -0.013(2)
C44 0.043(3) 0.052(3) 0.029(2) -0.003(2) -0.008(2) -0.016(2)
C45 0.060(3) 0.052(3) 0.035(2) -0.010(2) -0.013(2) -0.026(3)
C46 0.043(3) 0.032(2) 0.039(2) -0.0062(19) -0.008(2) -0.014(2)
C51 0.027(2) 0.0268(19) 0.030(2) -0.0096(16) -0.0012(16) -0.0109(16)
C52 0.026(2) 0.029(2) 0.045(3) -0.0067(19) -0.0047(18) -0.0092(17)
C53 0.039(3) 0.036(2) 0.050(3) -0.005(2) -0.004(2) -0.021(2)
C54 0.049(3) 0.027(2) 0.053(3) -0.009(2) -0.009(2) -0.015(2)
C55 0.035(3) 0.029(2) 0.056(3) -0.017(2) -0.005(2) -0.0049(18)
C56 0.026(2) 0.028(2) 0.036(2) -0.0093(17) 0.0001(17) -0.0078(16)
C61 0.025(2) 0.0245(18) 0.0286(19) -0.0074(15) -0.0054(15) -0.0071(15)
C62 0.033(2) 0.030(2) 0.029(2) -0.0104(17) 0.0007(17) -0.0125(17)
C63 0.042(3) 0.037(2) 0.036(2) -0.0040(19) -0.002(2) -0.021(2)
C64 0.046(3) 0.030(2) 0.044(3) -0.010(2) -0.012(2) -0.014(2)
C65 0.049(3) 0.028(2) 0.040(2) -0.0148(19) -0.005(2) -0.003(2)
C66 0.029(2) 0.034(2) 0.031(2) -0.0123(17) 0.0018(17) -0.0063(17)
C71 0.027(2) 0.0273(19) 0.0264(19) -0.0100(16) 0.0020(15) -0.0050(16)
C72 0.047(3) 0.031(2) 0.036(2) -0.0083(19) 0.001(2) -0.015(2)
C73 0.063(4) 0.030(2) 0.039(3) 0.001(2) 0.007(2) -0.006(2)
C74 0.049(3) 0.049(3) 0.031(2) -0.005(2) -0.001(2) 0.009(2)
C75 0.042(3) 0.058(3) 0.039(3) -0.015(2) -0.010(2) -0.004(2)
C76 0.032(2) 0.041(2) 0.033(2) -0.0072(19) -0.0073(18) -0.0101(19)
C81 0.026(2) 0.0284(19) 0.0281(19) -0.0129(16) 0.0002(15) -0.0111(16)
C82 0.036(2) 0.038(2) 0.033(2) -0.0114(19) -0.0081(19) -0.0122(19)
C83 0.050(3) 0.056(3) 0.028(2) -0.020(2) 0.003(2) -0.025(2)
C84 0.047(3) 0.054(3) 0.038(2) -0.029(2) 0.014(2) -0.022(2)
C85 0.035(3) 0.040(2) 0.051(3) -0.026(2) 0.004(2) -0.008(2)
C86 0.029(2) 0.032(2) 0.035(2) -0.0116(18) -0.0010(17) -0.0080(17)
N1 0.039(2) 0.0315(19) 0.045(2) -0.0082(17) -0.0027(18) -0.0056(17)
N2 0.048(3) 0.045(2) 0.046(2) -0.011(2) -0.016(2) 0.000(2)
N3 0.079(4) 0.058(3) 0.041(3) -0.007(2) 0.010(3) -0.008(3)
N4 0.035(2) 0.052(3) 0.060(3) -0.028(2) -0.008(2) 0.000(2)
N5 0.047(3) 0.047(2) 0.043(2) -0.017(2) -0.011(2) -0.005(2)
C11 0.030(2) 0.0238(18) 0.034(2) -0.0087(16) -0.0038(17) -0.0076(16)
C12 0.031(2) 0.0231(18) 0.034(2) -0.0075(16) -0.0056(17) -0.0057(16)
C13 0.033(2) 0.028(2) 0.030(2) -0.0090(17) -0.0020(17) -0.0059(17)
C14 0.030(2) 0.030(2) 0.036(2) -0.0108(18) -0.0073(18) -0.0080(17)
C15 0.026(2) 0.0269(19) 0.036(2) -0.0107(17) -0.0033(17) -0.0054(16)
C21 0.034(2) 0.028(2) 0.029(2) -0.0047(16) -0.0061(17) -0.0116(18)
C22 0.036(2) 0.032(2) 0.035(2) -0.0111(18) -0.0020(19) -0.0091(19)
C23 0.043(3) 0.037(2) 0.038(3) -0.010(2) 0.000(2) -0.003(2)
C24 0.034(2) 0.036(2) 0.034(2) -0.0158(19) -0.0019(18) -0.0072(19)
C25 0.027(2) 0.031(2) 0.038(2) -0.0135(18) -0.0055(18) -0.0028(17)

loop_
_atom_type_symbol
_atom_type_description
_atom_type_scat_dispersion_real
_atom_type_scat_dispersion_imag
_atom_type_scat_source
C C 0.0033 0.0016 'International Tables Vol C Tables 4.2.6.8 and 6.1.1.4'
H H 0.0000 0.0000 'International Tables Vol C Tables 4.2.6.8 and 6.1.1.4'
N N 0.0061 0.0033 'International Tables Vol C Tables 4.2.6.8 and 6.1.1.4'
Au Au -2.0133 8.8022 'International Tables Vol C Tables 4.2.6.8 and 6.1.1.4'
P P 0.1023 0.0942 'International Tables Vol C Tables 4.2.6.8 and 6.1.1.4'

loop_
_geom_angle_atom_site_label_1
_geom_angle_atom_site_label_2
_geom_angle_atom_site_label_3
_geom_angle
P2 Au1 P1 172.03(3)
C41 P1 C51 106.93(19)
C41 P1 C31 107.05(19)
C51 P1 C31 104.37(19)
C41 P1 Au1 113.28(13)
C51 P1 Au1 111.86(14)
C31 P1 Au1 112.77(13)
C81 P2 C71 105.28(18)
C81 P2 C61 106.13(19)
C71 P2 C61 105.59(19)
C81 P2 Au1 112.51(13)
C71 P2 Au1 110.64(14)
C61 P2 Au1 115.91(14)
C36 C31 C32 118.8(4)
C36 C31 P1 123.7(3)
C32 C31 P1 117.5(3)
C33 C32 C31 121.1(4)
C33 C32 H32 119.4
C31 C32 H32 119.4
C32 C33 C34 119.5(4)
C32 C33 H33 120.2
C34 C33 H33 120.2
C35 C34 C33 119.3(5)
C35 C34 H34 120.4
C33 C34 H34 120.4
C36 C35 C34 121.2(4)
C36 C35 H35 119.4
C34 C35 H35 119.4
C35 C36 C31 120.1(4)
C35 C36 H36 120.0
C31 C36 H36 120.0
C46 C41 C42 119.4(4)
C46 C41 P1 123.0(3)
C42 C41 P1 117.6(3)
C43 C42 C41 120.1(4)
C43 C42 H42 120.0
C41 C42 H42 120.0
C44 C43 C42 120.1(4)
C44 C43 H43 119.9
C42 C43 H43 119.9
C45 C44 C43 120.3(4)
C45 C44 H44 119.9
C43 C44 H44 119.9
C44 C45 C46 120.3(5)
C44 C45 H45 119.9
C46 C45 H45 119.9
C45 C46 C41 119.9(4)
C45 C46 H46 120.1
C41 C46 H46 120.1
C56 C51 C52 119.4(4)
C56 C51 P1 119.9(3)
C52 C51 P1 120.7(3)
C53 C52 C51 120.4(4)
C53 C52 H52 119.8
C51 C52 H52 119.8
C54 C53 C52 120.0(4)
C54 C53 H53 120.0
C52 C53 H53 120.0
C55 C54 C53 119.9(4)
C55 C54 H54 120.0
C53 C54 H54 120.0
C54 C55 C56 120.3(4)
C54 C55 H55 119.8
C56 C55 H55 119.8
C51 C56 C55 120.0(4)
C51 C56 H56 120.0
C55 C56 H56 120.0
C66 C61 C62 119.3(4)
C66 C61 P2 118.1(3)
C62 C61 P2 122.6(3)
C61 C62 C63 119.7(4)
C61 C62 H62 120.2
C63 C62 H62 120.2
C64 C63 C62 120.5(4)
C64 C63 H63 119.8
C62 C63 H63 119.8
C65 C64 C63 119.8(4)
C65 C64 H64 120.1
C63 C64 H64 120.1
C64 C65 C66 120.5(4)
C64 C65 H65 119.7
C66 C65 H65 119.7
C61 C66 C65 120.2(4)
C61 C66 H66 119.9
C65 C66 H66 119.9
C76 C71 C72 119.0(4)
C76 C71 P2 121.7(3)
C72 C71 P2 119.1(3)
C73 C72 C71 119.3(5)
C73 C72 H72 120.3
C71 C72 H72 120.3
C74 C73 C72 121.0(5)
C74 C73 H73 119.5
C72 C73 H73 119.5
C73 C74 C75 119.7(5)
C73 C74 H74 120.1
C75 C74 H74 120.1
C74 C75 C76 119.6(5)
C74 C75 H75 120.2
C76 C75 H75 120.2
C71 C76 C75 121.3(5)
C71 C76 H76 119.3
C75 C76 H76 119.3
C86 C81 C82 118.7(4)
C86 C81 P2 122.5(3)
C82 C81 P2 118.9(3)
C83 C82 C81 120.6(4)
C83 C82 H82 119.7
C81 C82 H82 119.7
C82 C83 C84 119.5(4)
C82 C83 H83 120.2
C84 C83 H83 120.2
C85 C84 C83 120.7(4)
C85 C84 H84 119.7
C83 C84 H84 119.7
C84 C85 C86 120.1(5)
C84 C85 H85 120.0
C86 C85 H85 120.0
C85 C86 C81 120.4(4)
C85 C86 H86 119.8
C81 C86 H86 119.8
C12 C11 C21 124.6(4)
C12 C11 C15 107.7(4)
C21 C11 C15 127.6(4)
C11 C12 C13 108.8(4)
C11 C12 C22 123.5(4)
C13 C12 C22 127.7(4)
C12 C13 C14 107.7(4)
C12 C13 C23 126.0(4)
C14 C13 C23 126.1(4)
C15 C14 C13 108.5(4)
C15 C14 C24 124.7(4)
C13 C14 C24 126.8(4)
C14 C15 C25 126.3(4)
C14 C15 C11 107.3(4)
C25 C15 C11 126.3(4)
N1 C21 C11 178.2(5)
N2 C22 C12 177.2(5)
N3 C23 C13 176.9(6)
N4 C24 C14 178.9(6)
N5 C25 C15 179.0(5)

loop_
_geom_bond_atom_site_label_1
_geom_bond_atom_site_label_2
_geom_bond_distance
Au1 P2 2.3127(10)
Au1 P1 2.3158(10)
P1 C41 1.815(4)
P1 C51 1.817(4)
P1 C31 1.825(4)
P2 C81 1.809(4)
P2 C71 1.813(4)
P2 C61 1.815(4)
C31 C36 1.387(6)
C31 C32 1.392(6)
C32 C33 1.378(7)
C32 H32 0.9500
C33 C34 1.393(7)
C33 H33 0.9500
C34 C35 1.378(7)
C34 H34 0.9500
C35 C36 1.375(6)
C35 H35 0.9500
C36 H36 0.9500
C41 C46 1.393(6)
C41 C42 1.394(6)
C42 C43 1.384(6)
C42 H42 0.9500
C43 C44 1.382(7)
C43 H43 0.9500
C44 C45 1.373(7)
C44 H44 0.9500
C45 C46 1.390(6)
C45 H45 0.9500
C46 H46 0.9500
C51 C56 1.381(6)
C51 C52 1.394(6)
C52 C53 1.388(6)
C52 H52 0.9500
C53 C54 1.381(7)
C53 H53 0.9500
C54 C55 1.379(7)
C54 H54 0.9500
C55 C56 1.398(6)
C55 H55 0.9500
C56 H56 0.9500
C61 C66 1.384(6)
C61 C62 1.394(6)
C62 C63 1.395(6)
C62 H62 0.9500
C63 C64 1.379(7)
C63 H63 0.9500
C64 C65 1.373(7)
C64 H64 0.9500
C65 C66 1.390(6)
C65 H65 0.9500
C66 H66 0.9500
C71 C76 1.368(6)
C71 C72 1.401(6)
C72 C73 1.382(7)
C72 H72 0.9500
C73 C74 1.370(8)
C73 H73 0.9500
C74 C75 1.379(8)
C74 H74 0.9500
C75 C76 1.384(6)
C75 H75 0.9500
C76 H76 0.9500
C81 C86 1.397(6)
C81 C82 1.401(6)
C82 C83 1.374(7)
C82 H82 0.9500
C83 C84 1.391(7)
C83 H83 0.9500
C84 C85 1.371(7)
C84 H84 0.9500
C85 C86 1.379(6)
C85 H85 0.9500
C86 H86 0.9500
N1 C21 1.140(6)
N2 C22 1.142(6)
N3 C23 1.140(7)
N4 C24 1.146(6)
N5 C25 1.141(6)
C11 C12 1.400(6)
C11 C21 1.410(6)
C11 C15 1.424(6)
C12 C13 1.402(6)
C12 C22 1.433(6)
C13 C14 1.407(6)
C13 C23 1.422(7)
C14 C15 1.406(6)
C14 C24 1.421(6)
C15 C25 1.421(6)
